data_7024413
loop_
_publ_author_name
'Mulyana, Yanyan'
'Poneti, Giordano'
'Moubaraki, Boujemaa'
'Murray, Keith S.'
'Abrahams, Brendan F.'
'Sorace, Lorenzo'
'Boskovic, Colette'

_publ_section_title
;
 Solvation effects on the valence tautomeric transition of a cobalt
 complex in the solid state
;
_journal_issue 20
_journal_name_full 'Dalton Transactions'
_journal_page_first 4757
_journal_paper_doi 10.1039/b916749h
_journal_volume 39
_journal_year 2010
_chemical_formula_sum 'C81 H105 Co2 N5 O8'
_chemical_formula_weight 1394.63
_chemical_name_systematic
;
?
;
_space_group_IT_number 14
_symmetry_cell_setting monoclinic
_symmetry_space_group_name_Hall '-P 2ybc'
_symmetry_space_group_name_H-M 'P 1 21/c 1'
_atom_sites_solution_hydrogens geom
_atom_sites_solution_primary direct
_atom_sites_solution_secondary difmap
_audit_creation_method SHELXL-97
_cell_angle_alpha 90.00
_cell_angle_beta 107.581(2)
_cell_angle_gamma 90.00
_cell_formula_units_Z 2
_cell_length_a 16.829(4)
_cell_length_b 19.017(3)
_cell_length_c 12.603(2)
_cell_measurement_temperature 273(2)
_cell_volume 3845.0(13)
_computing_structure_refinement 'SHELXL-97 (Sheldrick, 1997)'
_diffrn_ambient_temperature 273(2)
_diffrn_measured_fraction_theta_full 0.960
_diffrn_measured_fraction_theta_max 0.960
_diffrn_radiation_monochromator graphite
_diffrn_radiation_source 'fine-focus sealed tube'
_diffrn_radiation_type CuK\a
_diffrn_radiation_wavelength 1.54184
_diffrn_reflns_av_R_equivalents 0.0313
_diffrn_reflns_av_sigmaI/netI 0.0557
_diffrn_reflns_limit_h_max 11
_diffrn_reflns_limit_h_min -16
_diffrn_reflns_limit_k_max 19
_diffrn_reflns_limit_k_min -10
_diffrn_reflns_limit_l_max 12
_diffrn_reflns_limit_l_min -12
_diffrn_reflns_number 8474
_diffrn_reflns_theta_full 51.44
_diffrn_reflns_theta_max 51.44
_diffrn_reflns_theta_min 2.75
_exptl_absorpt_coefficient_mu 3.816
_exptl_absorpt_correction_T_max 0.5158
_exptl_absorpt_correction_T_min 0.2971
_exptl_absorpt_correction_type multi-scan
_exptl_absorpt_process_details SADABS
_exptl_crystal_colour 'dark green'
_exptl_crystal_density_diffrn 1.194
_exptl_crystal_density_method 'not measured'
_exptl_crystal_description block
_exptl_crystal_F_000 1476
_exptl_crystal_size_max 0.42
_exptl_crystal_size_mid 0.24
_exptl_crystal_size_min 0.20
_refine_diff_density_max 0.616
_refine_diff_density_min -0.284
_refine_diff_density_rms 0.055
_refine_ls_extinction_method none
_refine_ls_goodness_of_fit_ref 1.242
_refine_ls_hydrogen_treatment constr
_refine_ls_matrix_type full
_refine_ls_number_parameters 422
_refine_ls_number_reflns 4036
_refine_ls_number_restraints 1
_refine_ls_restrained_S_all 1.245
_refine_ls_R_factor_all 0.1080
_refine_ls_R_factor_gt 0.0765
_refine_ls_shift/su_max 0.000
_refine_ls_shift/su_mean 0.000
_refine_ls_structure_factor_coef Fsqd
_refine_ls_weighting_details 'calc w=1/[\s^2^(Fo^2^)+(0.0527P)^2^+8.0463P] where P=(Fo^2^+2Fc^2^)/3'
_refine_ls_weighting_scheme calc
_refine_ls_wR_factor_gt 0.1756
_refine_ls_wR_factor_ref 0.1843
_reflns_number_gt 2730
_reflns_number_total 4036
_reflns_threshold_expression >2sigma(I)
_cod_data_source_file b916749h.txt
_cod_data_source_block compound_1_py_273k
_cod_original_sg_symbol_H-M P2(1)/c
_cod_database_code 7024413

loop_
_symmetry_equiv_pos_as_xyz
'x, y, z'
'-x, y+1/2, -z+1/2'
'-x, -y, -z'
'x, -y-1/2, z-1/2'

loop_
_atom_site_label
_atom_site_type_symbol
_atom_site_fract_x
_atom_site_fract_y
_atom_site_fract_z
_atom_site_U_iso_or_equiv
_atom_site_adp_type
_atom_site_occupancy
_atom_site_symmetry_multiplicity
_atom_site_calc_flag
_atom_site_refinement_flags
_atom_site_disorder_assembly
_atom_site_disorder_group
C40 C 0.4844(8) 0.9188(7) 0.0076(13) 0.162(5) Uiso 0.50 1 d P . .
N3 N 0.4844(8) 0.9188(7) 0.0076(13) 0.162(5) Uiso 0.50 1 d P . .
C41 C 0.4519(9) 0.9568(10) -0.0878(14) 0.172(6) Uiso 1 1 d . . .
C39 C 0.5324(10) 0.9601(10) 0.1011(14) 0.186(6) Uiso 1 1 d . . .
C10A C -0.2881(17) 0.2392(12) 0.084(2) 0.078(9) Uiso 0.49(4) 1 d PD A 1
H10A H -0.2417 0.2312 0.1491 0.118 Uiso 0.49(4) 1 calc PR A 1
H10B H -0.3186 0.1962 0.0622 0.118 Uiso 0.49(4) 1 calc PR A 1
H10C H -0.3241 0.2742 0.0997 0.118 Uiso 0.49(4) 1 calc PR A 1
C10B C -0.3235(16) 0.2226(11) 0.026(3) 0.079(8) Uiso 0.51(4) 1 d P A 2
H10D H -0.2999 0.2056 0.1007 0.118 Uiso 0.51(4) 1 calc PR A 2
H10E H -0.3421 0.1836 -0.0235 0.118 Uiso 0.51(4) 1 calc PR A 2
H10F H -0.3700 0.2527 0.0229 0.118 Uiso 0.51(4) 1 calc PR A 2
C22 C 0.8112(7) 0.0329(5) 0.2605(10) 0.120(4) Uani 1 1 d . B 3
H22A H 0.8246 0.0558 0.3317 0.180 Uiso 1 1 calc R B 3
H22B H 0.7627 0.0545 0.2105 0.180 Uiso 1 1 calc R B 3
H22C H 0.8573 0.0375 0.2310 0.180 Uiso 1 1 calc R B 3
Co2 Co 0.5000 0.0000 0.5000 0.0458(5) Uani 1 2 d S . .
O3 O 0.5786(3) 0.0383(2) 0.4373(4) 0.0496(13) Uani 1 1 d . . .
O4 O 0.4589(3) 0.0894(2) 0.5215(4) 0.0505(13) Uani 1 1 d . . .
C4 C 0.4000(4) 0.0830(4) 0.5707(5) 0.0418(18) Uani 1 1 d . . .
C3 C 0.6207(4) -0.0129(4) 0.4082(5) 0.0428(18) Uani 1 1 d . . .
C18 C 0.7248(4) -0.0555(4) 0.3283(6) 0.051(2) Uani 1 1 d . . .
N2 N 0.5807(3) 0.0075(3) 0.6471(5) 0.0493(16) Uani 1 1 d . . .
C19 C 0.2984(4) 0.1243(4) 0.6525(6) 0.051(2) Uani 1 1 d . . .
H19 H 0.2706 0.1614 0.6740 0.061 Uiso 1 1 calc R . .
C24 C 0.3601(4) 0.1407(4) 0.6037(5) 0.0438(18) Uani 1 1 d . . .
C20 C 0.7940(5) -0.0442(5) 0.2738(7) 0.070(2) Uani 1 1 d . . .
C17 C 0.6837(4) -0.0004(4) 0.3588(5) 0.0488(19) Uani 1 1 d . . .
H17 H 0.6977 0.0456 0.3467 0.059 Uiso 1 1 calc R B .
C25 C 0.3838(5) 0.2160(4) 0.5847(7) 0.060(2) Uani 1 1 d . . .
C34 C 0.5861(5) -0.0412(4) 0.7248(8) 0.066(2) Uani 1 1 d . . .
H34 H 0.5517 -0.0805 0.7076 0.080 Uiso 1 1 calc R . .
C38 C 0.6311(5) 0.0631(4) 0.6725(7) 0.058(2) Uani 1 1 d . . .
H38 H 0.6266 0.0979 0.6190 0.070 Uiso 1 1 calc R . .
C27 C 0.3704(6) 0.2289(4) 0.4614(7) 0.084(3) Uani 1 1 d . . .
H27A H 0.3857 0.2764 0.4505 0.127 Uiso 1 1 calc R . .
H27B H 0.3127 0.2216 0.4210 0.127 Uiso 1 1 calc R . .
H27C H 0.4042 0.1969 0.4348 0.127 Uiso 1 1 calc R . .
C35 C 0.6420(6) -0.0346(5) 0.8309(8) 0.085(3) Uani 1 1 d . . .
H35 H 0.6432 -0.0682 0.8851 0.103 Uiso 1 1 calc R . .
C37 C 0.6897(5) 0.0709(5) 0.7753(8) 0.073(3) Uani 1 1 d . . .
H37 H 0.7253 0.1095 0.7899 0.088 Uiso 1 1 calc R . .
C28 C 0.3315(6) 0.2700(4) 0.6243(8) 0.089(3) Uani 1 1 d . . .
H28A H 0.3484 0.3166 0.6111 0.133 Uiso 1 1 calc R . .
H28B H 0.3397 0.2638 0.7024 0.133 Uiso 1 1 calc R . .
H28C H 0.2737 0.2635 0.5841 0.133 Uiso 1 1 calc R . .
C36 C 0.6950(6) 0.0215(5) 0.8553(8) 0.082(3) Uani 1 1 d . . .
H36 H 0.7340 0.0259 0.9253 0.098 Uiso 1 1 calc R . .
C26 C 0.4757(5) 0.2282(5) 0.6513(8) 0.093(3) Uani 1 1 d . . .
H26A H 0.4912 0.2755 0.6397 0.139 Uiso 1 1 calc R . .
H26B H 0.5102 0.1958 0.6266 0.139 Uiso 1 1 calc R . .
H26C H 0.4831 0.2209 0.7290 0.139 Uiso 1 1 calc R . .
C21 C 0.8753(6) -0.0752(6) 0.3496(9) 0.117(4) Uani 1 1 d . B .
H21A H 0.8899 -0.0521 0.4206 0.176 Uiso 1 1 calc R . .
H21B H 0.9190 -0.0683 0.3162 0.176 Uiso 1 1 calc R . .
H21C H 0.8682 -0.1246 0.3594 0.176 Uiso 1 1 calc R . .
C23 C 0.7731(7) -0.0799(6) 0.1627(8) 0.127(4) Uani 1 1 d . B .
H23A H 0.7630 -0.1290 0.1714 0.191 Uiso 1 1 calc R . .
H23B H 0.8188 -0.0748 0.1326 0.191 Uiso 1 1 calc R . .
H23C H 0.7241 -0.0589 0.1130 0.191 Uiso 1 1 calc R . .
Co1 Co 0.0000 0.0000 0.0000 0.0424(5) Uani 1 2 d S . .
O1 O -0.0963(3) 0.0438(3) 0.0363(4) 0.0532(13) Uani 1 1 d . . .
O2 O 0.0086(3) 0.0973(2) -0.0598(4) 0.0502(13) Uani 1 1 d . . .
N1 N 0.0808(4) 0.0301(3) 0.1541(5) 0.0499(16) Uani 1 1 d . . .
C13 C 0.0008(5) 0.2462(4) -0.1379(7) 0.058(2) Uani 1 1 d . . .
C2 C -0.0500(4) 0.1389(4) -0.0488(5) 0.0463(19) Uani 1 1 d . . .
C5 C -0.0604(4) 0.2106(4) -0.0863(6) 0.0476(19) Uani 1 1 d . A .
C8 C -0.1726(4) 0.1509(4) 0.0193(6) 0.054(2) Uani 1 1 d . . .
H8 H -0.2082 0.1320 0.0555 0.065 Uiso 1 1 calc R . .
C1 C -0.1067(4) 0.1091(4) 0.0049(6) 0.0439(18) Uani 1 1 d . . .
C15 C 0.0011(5) 0.2081(5) -0.2443(7) 0.085(3) Uani 1 1 d . . .
H15A H 0.0394 0.2309 -0.2761 0.128 Uiso 1 1 calc R . .
H15B H -0.0539 0.2093 -0.2965 0.128 Uiso 1 1 calc R . .
H15C H 0.0178 0.1601 -0.2272 0.128 Uiso 1 1 calc R . .
C7 C -0.1844(4) 0.2175(4) -0.0185(6) 0.055(2) Uani 1 1 d . A .
C9 C -0.2569(5) 0.2644(5) -0.0090(8) 0.070(2) Uani 1 1 d D . .
C33 C 0.1361(6) 0.0810(5) 0.1640(8) 0.079(3) Uani 1 1 d . . .
H33 H 0.1372 0.1047 0.1000 0.094 Uiso 1 1 calc R . .
C6 C -0.1275(5) 0.2465(4) -0.0704(6) 0.058(2) Uani 1 1 d . . .
H6 H -0.1360 0.2928 -0.0953 0.069 Uiso 1 1 calc R A .
C16 C -0.0205(5) 0.3229(4) -0.1661(8) 0.092(3) Uani 1 1 d . . .
H16A H 0.0191 0.3429 -0.1986 0.138 Uiso 1 1 calc R . .
H16B H -0.0187 0.3482 -0.0995 0.138 Uiso 1 1 calc R . .
H16C H -0.0755 0.3263 -0.2180 0.138 Uiso 1 1 calc R . .
C31 C 0.1902(6) 0.0679(6) 0.3569(8) 0.086(3) Uani 1 1 d . . .
H31 H 0.2265 0.0812 0.4255 0.104 Uiso 1 1 calc R . .
C14 C 0.0889(5) 0.2430(5) -0.0542(8) 0.085(3) Uani 1 1 d . . .
H14A H 0.1278 0.2650 -0.0860 0.128 Uiso 1 1 calc R . .
H14B H 0.1046 0.1948 -0.0373 0.128 Uiso 1 1 calc R . .
H14C H 0.0893 0.2671 0.0128 0.128 Uiso 1 1 calc R . .
C11 C -0.2241(6) 0.3340(5) 0.0457(10) 0.121(4) Uani 1 1 d . A .
H11A H -0.1927 0.3571 0.0037 0.182 Uiso 1 1 calc R . .
H11B H -0.1889 0.3257 0.1202 0.182 Uiso 1 1 calc R . .
H11C H -0.2701 0.3633 0.0478 0.182 Uiso 1 1 calc R . .
C32 C 0.1919(5) 0.1008(6) 0.2637(9) 0.090(3) Uani 1 1 d . . .
H32 H 0.2302 0.1365 0.2663 0.108 Uiso 1 1 calc R . .
C30 C 0.1353(8) 0.0153(5) 0.3500(8) 0.101(4) Uani 1 1 d . . .
H30 H 0.1338 -0.0094 0.4132 0.121 Uiso 1 1 calc R . .
C29 C 0.0814(6) -0.0010(5) 0.2470(8) 0.082(3) Uani 1 1 d . . .
H29 H 0.0427 -0.0366 0.2430 0.099 Uiso 1 1 calc R . .
C12 C -0.3126(6) 0.2828(6) -0.1241(9) 0.123(4) Uani 1 1 d . A .
H12A H -0.2802 0.3057 -0.1650 0.185 Uiso 1 1 calc R . .
H12B H -0.3561 0.3138 -0.1182 0.185 Uiso 1 1 calc R . .
H12C H -0.3368 0.2406 -0.1623 0.185 Uiso 1 1 calc R . .

loop_
_atom_site_aniso_label
_atom_site_aniso_U_11
_atom_site_aniso_U_22
_atom_site_aniso_U_33
_atom_site_aniso_U_23
_atom_site_aniso_U_13
_atom_site_aniso_U_12
C22 0.146(10) 0.083(8) 0.189(12) 0.016(8) 0.136(9) 0.002(7)
Co2 0.0507(10) 0.0388(10) 0.0539(11) -0.0007(9) 0.0246(8) -0.0016(9)
O3 0.057(3) 0.037(3) 0.064(3) -0.001(3) 0.032(3) 0.000(2)
O4 0.055(3) 0.040(3) 0.066(3) -0.001(3) 0.032(3) -0.003(2)
C4 0.049(4) 0.039(5) 0.037(4) -0.005(4) 0.011(4) -0.002(4)
C3 0.052(5) 0.036(5) 0.044(4) 0.002(4) 0.020(4) 0.002(4)
C18 0.058(5) 0.048(5) 0.053(5) 0.008(4) 0.026(4) 0.008(4)
N2 0.056(4) 0.032(4) 0.069(4) 0.003(4) 0.032(3) -0.001(3)
C19 0.062(5) 0.045(5) 0.049(5) -0.008(4) 0.021(4) 0.009(4)
C24 0.050(5) 0.037(5) 0.042(4) -0.003(4) 0.011(4) -0.002(4)
C20 0.075(6) 0.069(6) 0.084(7) 0.008(5) 0.052(5) 0.012(5)
C17 0.059(5) 0.044(5) 0.049(4) -0.001(4) 0.024(4) -0.005(4)
C25 0.068(6) 0.039(5) 0.075(6) -0.003(5) 0.026(5) 0.002(4)
C34 0.077(6) 0.038(5) 0.082(7) -0.004(5) 0.021(6) -0.008(5)
C38 0.065(5) 0.049(6) 0.063(6) 0.001(5) 0.024(5) -0.006(5)
C27 0.130(8) 0.039(5) 0.093(7) 0.023(5) 0.047(6) 0.002(5)
C35 0.112(8) 0.055(6) 0.071(7) 0.009(6) 0.001(6) -0.003(6)
C37 0.074(6) 0.064(6) 0.077(7) -0.009(6) 0.015(6) -0.012(5)
C28 0.107(7) 0.045(6) 0.123(8) -0.018(6) 0.047(6) -0.002(5)
C36 0.089(7) 0.076(7) 0.062(6) 0.001(6) -0.006(5) 0.003(6)
C26 0.075(7) 0.066(6) 0.129(9) -0.018(6) 0.017(6) -0.017(5)
C21 0.076(7) 0.154(11) 0.144(10) 0.020(8) 0.067(7) 0.012(7)
C23 0.158(10) 0.167(12) 0.087(8) -0.047(8) 0.083(8) -0.052(9)
Co1 0.0440(10) 0.0364(10) 0.0475(10) 0.0005(9) 0.0147(8) 0.0043(8)
O1 0.054(3) 0.054(4) 0.058(3) -0.003(3) 0.026(3) -0.004(3)
O2 0.050(3) 0.050(3) 0.054(3) -0.002(3) 0.021(3) 0.001(3)
N1 0.059(4) 0.038(4) 0.056(5) 0.005(4) 0.023(3) 0.007(3)
C13 0.057(5) 0.049(5) 0.073(6) 0.004(5) 0.026(5) -0.002(4)
C2 0.039(4) 0.059(6) 0.042(5) -0.012(4) 0.013(4) -0.001(4)
C5 0.050(5) 0.038(5) 0.052(5) -0.002(4) 0.012(4) 0.000(4)
C8 0.053(5) 0.058(6) 0.056(5) -0.005(5) 0.022(4) -0.002(4)
C1 0.049(5) 0.037(5) 0.047(5) -0.010(4) 0.015(4) 0.000(4)
C15 0.096(7) 0.089(7) 0.089(7) 0.003(6) 0.056(6) -0.007(6)
C7 0.051(5) 0.064(6) 0.054(5) -0.009(5) 0.023(4) 0.005(4)
C9 0.064(6) 0.069(6) 0.085(7) -0.009(5) 0.036(5) 0.016(5)
C33 0.070(6) 0.097(8) 0.065(6) 0.018(6) 0.014(5) -0.012(6)
C6 0.060(5) 0.046(5) 0.068(6) 0.000(4) 0.023(5) 0.009(4)
C16 0.089(7) 0.060(6) 0.144(9) 0.022(6) 0.059(7) 0.004(5)
C31 0.095(8) 0.089(9) 0.061(7) -0.004(7) 0.001(6) 0.029(7)
C14 0.058(6) 0.084(7) 0.109(8) 0.008(6) 0.017(6) -0.016(5)
C11 0.107(8) 0.101(9) 0.168(11) -0.040(8) 0.061(8) 0.030(7)
C32 0.064(6) 0.118(9) 0.077(7) -0.002(7) 0.003(6) -0.024(6)
C30 0.188(12) 0.058(7) 0.051(7) 0.002(6) 0.028(7) -0.001(7)
C29 0.138(9) 0.046(6) 0.066(7) -0.005(6) 0.037(6) -0.013(6)
C12 0.079(7) 0.131(10) 0.147(11) -0.021(8) 0.014(7) 0.050(7)

loop_
_atom_type_symbol
_atom_type_description
_atom_type_scat_dispersion_real
_atom_type_scat_dispersion_imag
_atom_type_scat_source
C C 0.0181 0.0091 'International Tables Vol C Tables 4.2.6.8 and 6.1.1.4'
H H 0.0000 0.0000 'International Tables Vol C Tables 4.2.6.8 and 6.1.1.4'
N N 0.0311 0.0180 'International Tables Vol C Tables 4.2.6.8 and 6.1.1.4'
O O 0.0492 0.0322 'International Tables Vol C Tables 4.2.6.8 and 6.1.1.4'
Co Co -2.3653 3.6143 'International Tables Vol C Tables 4.2.6.8 and 6.1.1.4'

loop_
_geom_angle_atom_site_label_1
_geom_angle_atom_site_label_2
_geom_angle_atom_site_label_3
_geom_angle
_geom_angle_site_symmetry_1
_geom_angle_site_symmetry_3
C41 C40 C39 114.0(14) . .
C41 N3 C39 114.0(14) . .
N3 C41 C39 124.9(14) . 3_675
C40 C41 C39 124.9(14) . 3_675
N3 C39 C41 121.0(14) . 3_675
C40 C39 C41 121.0(14) . 3_675
O3 Co2 O3 180.00(16) . 3_656
O3 Co2 O4 87.39(19) . 3_656
O3 Co2 O4 92.61(19) 3_656 3_656
O3 Co2 O4 92.61(19) . .
O3 Co2 O4 87.39(19) 3_656 .
O4 Co2 O4 180.000(1) 3_656 .
O3 Co2 N2 89.7(2) . .
O3 Co2 N2 90.3(2) 3_656 .
O4 Co2 N2 91.3(2) 3_656 .
O4 Co2 N2 88.7(2) . .
O3 Co2 N2 90.3(2) . 3_656
O3 Co2 N2 89.7(2) 3_656 3_656
O4 Co2 N2 88.7(2) 3_656 3_656
O4 Co2 N2 91.3(2) . 3_656
N2 Co2 N2 180.0(3) . 3_656
C3 O3 Co2 109.6(4) . .
C4 O4 Co2 110.0(4) . .
O4 C4 C24 123.8(6) . .
O4 C4 C3 115.7(6) . 3_656
C24 C4 C3 120.5(6) . 3_656
O3 C3 C17 122.6(6) . .
O3 C3 C4 117.2(6) . 3_656
C17 C3 C4 120.2(7) . 3_656
C17 C18 C19 118.2(6) . 3_656
C17 C18 C20 122.2(7) . .
C19 C18 C20 119.6(7) 3_656 .
C34 N2 C38 118.6(7) . .
C34 N2 Co2 121.6(5) . .
C38 N2 Co2 119.8(6) . .
C24 C19 C18 124.5(7) . 3_656
C19 C24 C4 116.1(6) . .
C19 C24 C25 123.0(7) . .
C4 C24 C25 120.9(6) . .
C23 C20 C22 109.5(8) . .
C23 C20 C21 108.7(8) . .
C22 C20 C21 106.0(8) . .
C23 C20 C18 111.1(7) . .
C22 C20 C18 112.4(7) . .
C21 C20 C18 108.9(7) . .
C18 C17 C3 120.4(7) . .
C27 C25 C24 110.2(6) . .
C27 C25 C28 107.6(7) . .
C24 C25 C28 112.0(6) . .
C27 C25 C26 110.4(7) . .
C24 C25 C26 108.9(6) . .
C28 C25 C26 107.7(7) . .
N2 C34 C35 121.5(8) . .
N2 C38 C37 122.2(8) . .
C36 C35 C34 119.5(9) . .
C36 C37 C38 119.4(8) . .
C37 C36 C35 118.8(9) . .
O1 Co1 O1 180.0(3) 3 .
O1 Co1 O2 81.79(19) 3 3
O1 Co1 O2 98.21(19) . 3
O1 Co1 O2 98.21(19) 3 .
O1 Co1 O2 81.79(19) . .
O2 Co1 O2 180.0(3) 3 .
O1 Co1 N1 89.0(2) 3 .
O1 Co1 N1 91.0(2) . .
O2 Co1 N1 90.2(2) 3 .
O2 Co1 N1 89.8(2) . .
O1 Co1 N1 91.0(2) 3 3
O1 Co1 N1 89.0(2) . 3
O2 Co1 N1 89.8(2) 3 3
O2 Co1 N1 90.2(2) . 3
N1 Co1 N1 180.0(5) . 3
C1 O1 Co1 112.0(4) . .
C2 O2 Co1 112.0(4) . .
C29 N1 C33 115.6(8) . .
C29 N1 Co1 122.4(6) . .
C33 N1 Co1 122.1(6) . .
C16 C13 C15 108.3(7) . .
C16 C13 C5 112.4(6) . .
C15 C13 C5 110.2(6) . .
C16 C13 C14 108.0(7) . .
C15 C13 C14 109.0(7) . .
C5 C13 C14 108.9(6) . .
O2 C2 C5 124.2(6) . .
O2 C2 C1 116.1(7) . .
C5 C2 C1 119.7(7) . .
C6 C5 C2 116.4(7) . .
C6 C5 C13 121.8(7) . .
C2 C5 C13 121.9(6) . .
C7 C8 C1 121.4(7) . .
O1 C1 C8 122.4(7) . .
O1 C1 C2 118.1(6) . .
C8 C1 C2 119.4(7) . .
C8 C7 C6 118.6(7) . .
C8 C7 C9 123.5(7) . .
C6 C7 C9 117.9(7) . .
C10A C9 C12 124.2(14) . .
C10A C9 C11 95.1(13) . .
C12 C9 C11 105.6(8) . .
C12 C9 C10B 95.8(13) . .
C11 C9 C10B 121.0(12) . .
C10A C9 C7 110.3(10) . .
C12 C9 C7 109.5(7) . .
C11 C9 C7 110.6(7) . .
C10B C9 C7 112.6(9) . .
N1 C33 C32 123.6(8) . .
C5 C6 C7 124.5(7) . .
C32 C31 C30 119.1(10) . .
C31 C32 C33 119.0(10) . .
C31 C30 C29 118.1(10) . .
N1 C29 C30 124.6(9) . .

loop_
_geom_bond_atom_site_label_1
_geom_bond_atom_site_label_2
_geom_bond_distance
_geom_bond_site_symmetry_2
C40 C41 1.367(17) .
C40 C39 1.443(17) .
N3 C41 1.367(17) .
N3 C39 1.443(17) .
C41 C39 1.619(19) 3_675
C39 C41 1.619(19) 3_675
C10A C9 1.498(14) .
C10B C9 1.543(19) .
C22 C20 1.515(11) .
Co2 O3 1.880(4) .
Co2 O3 1.880(4) 3_656
Co2 O4 1.886(4) 3_656
Co2 O4 1.886(4) .
Co2 N2 1.944(6) .
Co2 N2 1.944(6) 3_656
O3 C3 1.321(7) .
O4 C4 1.326(7) .
C4 C24 1.412(9) .
C4 C3 1.422(9) 3_656
C3 C17 1.402(9) .
C3 C4 1.422(9) 3_656
C18 C17 1.374(9) .
C18 C19 1.407(10) 3_656
C18 C20 1.535(10) .
N2 C34 1.330(9) .
N2 C38 1.333(9) .
C19 C24 1.393(9) .
C19 C18 1.407(10) 3_656
C24 C25 1.526(10) .
C20 C23 1.499(12) .
C20 C21 1.531(12) .
C25 C27 1.521(10) .
C25 C28 1.530(10) .
C25 C26 1.538(10) .
C34 C35 1.390(11) .
C38 C37 1.380(10) .
C35 C36 1.366(12) .
C37 C36 1.361(11) .
Co1 O1 1.995(4) 3
Co1 O1 1.995(4) .
Co1 O2 2.020(5) 3
Co1 O2 2.020(5) .
Co1 N1 2.087(6) .
Co1 N1 2.087(6) 3
O1 C1 1.298(8) .
O2 C2 1.304(8) .
N1 C29 1.308(10) .
N1 C33 1.321(10) .
C13 C16 1.519(10) .
C13 C15 1.525(10) .
C13 C5 1.532(10) .
C13 C14 1.540(10) .
C2 C5 1.436(10) .
C2 C1 1.443(9) .
C5 C6 1.385(9) .
C8 C7 1.345(10) .
C8 C1 1.420(9) .
C7 C6 1.424(10) .
C7 C9 1.545(10) .
C9 C12 1.512(12) .
C9 C11 1.518(12) .
C33 C32 1.374(11) .
C31 C32 1.339(12) .
C31 C30 1.347(12) .
C30 C29 1.376(12) .
